data_2005324
loop_
_publ_author_name
'Clegg, W.'
'Elsegood, M. R. J.'
'Banister, A. J.'
'Hibbert, T. G.'

_publ_section_title
;
 The AsF~6~^{-^} Salt of a 1,2-Dithia-4-azolylium Cation with
 Sterically Demanding Substituents
;
_journal_issue 9
_journal_name_full 'Acta Crystallographica Section C'
_journal_page_first 2148
_journal_page_last 2150
_journal_paper_doi 10.1107/S010827019600563X
_journal_volume 52
_journal_year 1996
_chemical_formula_moiety 'C16 H14 N S2 +, As F6 -'
_chemical_formula_sum 'C16 H14 As F6 N S2'
_chemical_formula_weight 473.32
_chemical_name_systematic
;
 3,5-(o-tolyl)-1,2-dithia-4-azolylium hexafluoroarsenate(V)
;
_space_group_IT_number 15
_symmetry_cell_setting monoclinic
_symmetry_space_group_name_Hall '-C 2yc'
_symmetry_space_group_name_H-M 'C 1 2/c 1'
_audit_creation_method SHELXL
_cell_angle_alpha 90.00
_cell_angle_beta 108.82(3)
_cell_angle_gamma 90.00
_cell_formula_units_Z 4
_cell_length_a 18.130(6)
_cell_length_b 12.194(4)
_cell_length_c 8.461(3)
_cell_measurement_reflns_used 33
_cell_measurement_temperature 160(2)
_cell_measurement_theta_max 12.43
_cell_measurement_theta_min 11.82
_cell_volume 1770.5(11)
_computing_cell_refinement DIF4
_computing_data_collection 'DIF4 (Stoe & Cie, 1988)'
_computing_data_reduction 'local programs'
_computing_molecular_graphics SHELXTL
_computing_publication_material 'SHELXTL and local programs'
_computing_structure_refinement SHELXTL
_computing_structure_solution 'SHELXTL (Sheldrick, 1994)'
_diffrn_ambient_temperature 160(2)
_diffrn_measurement_device 'Stoe-Siemens diffractometer with Cryostream cooler (Cosier & Glazer, 1986)'
_diffrn_measurement_method '\w/\q scans with on-line profile fitting (Clegg, 1981)'
_diffrn_radiation_monochromator graphite
_diffrn_radiation_source 'fine-focus sealed tube'
_diffrn_radiation_type MoK\a
_diffrn_radiation_wavelength 0.71073
_diffrn_reflns_av_R_equivalents 0.026
_diffrn_reflns_av_sigmaI/netI 0.0354
_diffrn_reflns_limit_h_max 21
_diffrn_reflns_limit_h_min -21
_diffrn_reflns_limit_k_max 14
_diffrn_reflns_limit_k_min -14
_diffrn_reflns_limit_l_max 10
_diffrn_reflns_limit_l_min -8
_diffrn_reflns_number 3258
_diffrn_reflns_theta_max 25.04
_diffrn_reflns_theta_min 2.95
_diffrn_standards_decay_% 1.5
_diffrn_standards_interval_time 60
_diffrn_standards_number 5
_exptl_absorpt_coefficient_mu 2.22
_exptl_absorpt_correction_T_max 0.84
_exptl_absorpt_correction_T_min 0.65
_exptl_absorpt_correction_type 'empirical \y scans (SHELXTL; Sheldrick, 1994)'
_exptl_crystal_colour yellow
_exptl_crystal_density_diffrn 1.776
_exptl_crystal_density_method 'not measured'
_exptl_crystal_description block
_exptl_crystal_F_000 944
_exptl_crystal_size_max 0.40
_exptl_crystal_size_mid 0.21
_exptl_crystal_size_min 0.16
_refine_diff_density_max 0.80
_refine_diff_density_min -0.33
_refine_ls_extinction_method none
_refine_ls_goodness_of_fit_all 1.091
_refine_ls_goodness_of_fit_obs 1.117
_refine_ls_hydrogen_treatment 'H atoms riding'
_refine_ls_matrix_type full
_refine_ls_number_parameters 120
_refine_ls_number_reflns 1558
_refine_ls_number_restraints 0
_refine_ls_restrained_S_all 1.091
_refine_ls_restrained_S_obs 1.117
_refine_ls_R_factor_all 0.0417
_refine_ls_R_factor_obs 0.0362
_refine_ls_shift/esd_max 0.000
_refine_ls_shift/esd_mean 0.000
_refine_ls_structure_factor_coef Fsqd
_refine_ls_weighting_details 'w=1/[\s^2^(Fo^2^)+(0.0495P)^2^+3.7990P] where P=(Fo^2^+2Fc^2^)/3'
_refine_ls_weighting_scheme calc
_refine_ls_wR_factor_all 0.0971
_refine_ls_wR_factor_obs 0.0940
_reflns_number_observed 1407
_reflns_number_total 1558
_reflns_observed_criterion >2\s(I)
_cod_data_source_file bk1238.cif
_cod_data_source_block 1
_cod_depositor_comments
;
The following automatic conversions were performed:

'_refine_ls_weighting_scheme' value 'calc
w=1/[\s^2^(Fo^2^)+(0.0495P)^2^+3.7990P] where P=(Fo^2^+2Fc^2^)/3' was
changed to 'calc'. New tag '_refine_ls_weighting_details' was
created. The value of the new tag was set to
'w=1/[\s^2^(Fo^2^)+(0.0495P)^2^+3.7990P] where P=(Fo^2^+2Fc^2^)/3'.

Automatic conversion script
Id: cif_fix_values 3143 2015-03-26 13:38:13Z robertas 
;
_cod_original_cell_volume 1770.5(10)
_cod_original_sg_symbol_H-M 'C 2/c'
_cod_database_code 2005324

loop_
_symmetry_equiv_pos_as_xyz
'x, y, z'
'-x, y, -z+1/2'
'x+1/2, y+1/2, z'
'-x+1/2, y+1/2, -z+1/2'
'-x, -y, -z'
'x, -y, z-1/2'
'-x+1/2, -y+1/2, -z'
'x+1/2, -y+1/2, z-1/2'

loop_
_atom_site_aniso_label
_atom_site_aniso_U_11
_atom_site_aniso_U_22
_atom_site_aniso_U_33
_atom_site_aniso_U_12
_atom_site_aniso_U_13
_atom_site_aniso_U_23
S 0.0341(4) 0.0298(4) 0.0324(4) 0.0050(3) 0.0058(3) -0.0011(3)
N 0.027(2) 0.028(2) 0.019(2) 0.000 0.0065(13) 0.000
C1 0.0272(14) 0.0303(15) 0.0176(13) 0.0018(11) 0.0080(11) 0.0007(11)
C2 0.027(2) 0.048(2) 0.0235(15) -0.0023(13) 0.0052(12) 0.0099(13)
C3 0.039(2) 0.069(3) 0.039(2) 0.006(2) 0.013(2) 0.020(2)
C4 0.036(2) 0.085(3) 0.054(2) 0.013(2) 0.020(2) 0.024(2)
C5 0.035(2) 0.079(3) 0.041(2) -0.005(2) 0.004(2) 0.021(2)
C6 0.054(2) 0.066(3) 0.033(2) -0.010(2) 0.005(2) 0.013(2)
C7 0.044(2) 0.052(2) 0.026(2) -0.014(2) 0.0049(14) 0.0082(14)
C8 0.057(2) 0.042(2) 0.047(2) -0.014(2) 0.012(2) -0.012(2)
As 0.0450(3) 0.0282(3) 0.0248(3) 0.000 0.0162(2) 0.000
F1 0.0486(15) 0.145(3) 0.0411(13) 0.013(2) 0.0090(11) 0.0046(15)
F2 0.119(2) 0.0441(13) 0.064(2) -0.0043(13) 0.063(2) 0.0087(11)
F3 0.092(2) 0.0437(12) 0.0487(12) 0.0131(12) 0.0415(13) -0.0041(10)

loop_
_atom_site_label
_atom_site_occupancy
_atom_site_fract_x
_atom_site_fract_y
_atom_site_fract_z
_atom_site_U_iso_or_equiv
_atom_site_thermal_displace_type
_atom_site_calc_flag
_atom_site_refinement_flags
_atom_site_type_symbol
S 1 0.44178(5) 0.85943(6) 0.21876(10) 0.0333(2) Uani d . S
N 1 0.5000 0.6607(3) 0.2500 0.0247(7) Uani d S N
C1 1 0.4349(2) 0.7184(2) 0.2185(3) 0.0248(6) Uani d . C
C2 1 0.3575(2) 0.6696(3) 0.1843(4) 0.0333(7) Uani d . C
C3 1 0.3008(2) 0.7322(4) 0.2318(5) 0.0488(9) Uani d . C
H3 1 0.3139(2) 0.8031(4) 0.2790(5) 0.059 Uiso calc R H
C4 1 0.2285(2) 0.6907(4) 0.2097(6) 0.0571(11) Uani d . C
H4 1 0.1910(2) 0.7313(4) 0.2421(6) 0.069 Uiso calc R H
C5 1 0.2113(2) 0.5880(4) 0.1390(5) 0.0538(11) Uani d . C
H5 1 0.1611(2) 0.5584(4) 0.1242(5) 0.065 Uiso calc R H
C6 1 0.2630(2) 0.5265(4) 0.0890(5) 0.0530(10) Uani d . C
H6 1 0.2478(2) 0.4568(4) 0.0390(5) 0.064 Uiso calc R H
C7 1 0.3395(2) 0.5669(3) 0.1116(4) 0.0421(8) Uani d . C
C8 1 0.3934(2) 0.4999(3) 0.0540(5) 0.0498(9) Uani d . C
H8A 1 0.3646(4) 0.4403(15) -0.0168(31) 0.075 Uiso calc R H
H8B 1 0.4338(10) 0.4691(20) 0.1508(5) 0.075 Uiso calc R H
H8C 1 0.4179(13) 0.5459(6) -0.0102(31) 0.075 Uiso calc R H
As 1 0.5000 0.18651(4) 0.2500 0.0315(2) Uani d S As
F1 1 0.4085(2) 0.1852(3) 0.1079(3) 0.0795(9) Uani d . F
F2 1 0.5278(2) 0.2834(2) 0.1353(3) 0.0674(8) Uani d . F
F3 1 0.5275(2) 0.0871(2) 0.1369(3) 0.0571(6) Uani d . F

loop_
_atom_type_symbol
_atom_type_description
_atom_type_scat_dispersion_real
_atom_type_scat_dispersion_imag
_atom_type_scat_source
C C 0.0033 0.0016 'International Tables Vol C Tables 4.2.6.8 and 6.1.1.4'
H H 0.0000 0.0000 'International Tables Vol C Tables 4.2.6.8 and 6.1.1.4'
N N 0.0061 0.0033 'International Tables Vol C Tables 4.2.6.8 and 6.1.1.4'
F F 0.0171 0.0103 'International Tables Vol C Tables 4.2.6.8 and 6.1.1.4'
S S 0.1246 0.1234 'International Tables Vol C Tables 4.2.6.8 and 6.1.1.4'
As As 0.0499 2.0058 'International Tables Vol C Tables 4.2.6.8 and 6.1.1.4'

loop_
_geom_angle_atom_site_label_1
_geom_angle_atom_site_label_2
_geom_angle_atom_site_label_3
_geom_angle_site_symmetry_1
_geom_angle_site_symmetry_3
_geom_angle
_geom_angle_publ_flag
C1 S S . 2_655 94.04(10) yes
C1 N C1 2_655 . 115.8(4) yes
N C1 C2 . . 123.9(3) yes
N C1 S . . 118.0(2) yes
C2 C1 S . . 118.1(2) yes
C7 C2 C3 . . 121.1(3) ?
C7 C2 C1 . . 121.8(3) ?
C3 C2 C1 . . 117.0(3) ?
C4 C3 C2 . . 120.5(4) ?
C3 C4 C5 . . 118.0(4) ?
C6 C5 C4 . . 123.4(4) ?
C5 C6 C7 . . 120.2(4) ?
C2 C7 C6 . . 116.8(4) ?
C2 C7 C8 . . 124.2(3) ?
C6 C7 C8 . . 119.0(3) ?
F2 As F2 2_655 . 92.3(2) ?
F2 As F1 2_655 2_655 90.2(2) ?
F2 As F1 . 2_655 90.5(2) ?
F2 As F1 2_655 . 90.5(2) ?
F2 As F1 . . 90.2(2) ?
F1 As F1 2_655 . 178.9(2) ?
F2 As F3 2_655 . 178.86(11) ?
F2 As F3 . . 88.84(12) ?
F1 As F3 2_655 . 89.73(14) ?
F1 As F3 . . 89.51(14) ?
F2 As F3 2_655 2_655 88.84(12) ?
F2 As F3 . 2_655 178.86(11) ?
F1 As F3 2_655 2_655 89.51(14) ?
F1 As F3 . 2_655 89.73(14) ?
F3 As F3 . 2_655 90.0(2) ?

loop_
_geom_bond_atom_site_label_1
_geom_bond_atom_site_label_2
_geom_bond_site_symmetry_2
_geom_bond_distance
_geom_bond_publ_flag
S C1 . 1.724(3) yes
S S 2_655 2.004(2) yes
N C1 2_655 1.326(3) ?
N C1 . 1.326(3) yes
C1 C2 . 1.465(4) yes
C2 C7 . 1.387(5) ?
C2 C3 . 1.438(5) ?
C3 C4 . 1.360(6) ?
C4 C5 . 1.381(7) ?
C5 C6 . 1.368(6) ?
C6 C7 . 1.426(5) ?
C7 C8 . 1.473(6) ?
As F2 2_655 1.704(2) ?
As F2 . 1.704(2) yes
As F1 2_655 1.706(3) ?
As F1 . 1.706(3) yes
As F3 . 1.715(2) yes
As F3 2_655 1.715(2) ?
N F2 5_665 3.207(7) yes
N F2 6_566 3.207(7) yes
S F3 2_665 3.011(6) yes
S F3 5_665 3.297(6) yes
S F3 1_565 3.361(6) yes
S F3 6_566 3.436(6) yes
S F1 6_566 3.575(6) yes
S F2 5_665 3.657(6) yes

loop_
_geom_torsion_atom_site_label_1
_geom_torsion_atom_site_label_2
_geom_torsion_atom_site_label_3
_geom_torsion_atom_site_label_4
_geom_torsion_site_symmetry_1
_geom_torsion
C1 N C1 C2 2_655 -178.7(3)
C1 N C1 S 2_655 0.97(9)
S S C1 N 2_655 -2.0(2)
S S C1 C2 2_655 177.7(2)
N C1 C2 C7 . -28.7(4)
S C1 C2 C7 . 151.6(2)
N C1 C2 C3 . 150.4(3)
S C1 C2 C3 . -29.3(4)
C7 C2 C3 C4 . 1.5(5)
C1 C2 C3 C4 . -177.6(3)
C2 C3 C4 C5 . -0.7(5)
C3 C4 C5 C6 . -0.6(6)
C4 C5 C6 C7 . 1.2(6)
C3 C2 C7 C6 . -0.8(5)
C1 C2 C7 C6 . 178.2(3)
C3 C2 C7 C8 . 177.6(3)
C1 C2 C7 C8 . -3.4(5)
C5 C6 C7 C2 . -0.4(5)
C5 C6 C7 C8 . -179.0(3)
